data_7103243
loop_
_publ_author_name
'Aslani, Alireza'
'Morsali, Ali'

_publ_section_title
;
 Crystal-to-crystal transformation from a chain polymer to a
 two-dimensional network by thermal desolvation.
;
_journal_issue 29
_journal_name_full 'Chemical communications (Cambridge, England)'
_journal_page_first 3402
_journal_page_last 3404
_journal_paper_doi 10.1039/b800126j
_journal_year 2008
_chemical_formula_sum 'C9 H6 N2 O4 Pb'
_chemical_formula_weight 413.35
_chemical_name_systematic
;
?
;
_space_group_IT_number 14
_symmetry_cell_setting monoclinic
_symmetry_space_group_name_Hall '-P 2ybc'
_symmetry_space_group_name_H-M 'P 1 21/c 1'
_atom_sites_solution_hydrogens geom
_atom_sites_solution_primary direct
_atom_sites_solution_secondary difmap
_audit_creation_method SHELXL-97
_cell_angle_alpha 90.00
_cell_angle_beta 115.49(2)
_cell_angle_gamma 90.00
_cell_formula_units_Z 4
_cell_length_a 9.9505(16)
_cell_length_b 9.6501(16)
_cell_length_c 11.5615(19)
_cell_measurement_temperature 273(2)
_cell_volume 1002.1(3)
_computing_cell_refinement 'Bruker SMART'
_computing_data_collection 'Bruker SMART'
_computing_data_reduction 'Bruker SAINT'
_computing_molecular_graphics 'Bruker SHELXTL'
_computing_publication_material 'Bruker SHELXTL'
_computing_structure_refinement 'SHELXL-97 (Sheldrick, 1997)'
_computing_structure_solution 'SHELXS-97 (Sheldrick, 1990)'
_diffrn_ambient_temperature 273(2)
_diffrn_measured_fraction_theta_full 0.997
_diffrn_measured_fraction_theta_max 0.997
_diffrn_measurement_device_type 'CCD area detector'
_diffrn_measurement_method 'phi and omega scans'
_diffrn_radiation_monochromator graphite
_diffrn_radiation_source 'fine-focus sealed tube'
_diffrn_radiation_type MoK\a
_diffrn_radiation_wavelength 0.71073
_diffrn_reflns_av_R_equivalents 0.0283
_diffrn_reflns_av_sigmaI/netI 0.0305
_diffrn_reflns_limit_h_max 11
_diffrn_reflns_limit_h_min -12
_diffrn_reflns_limit_k_max 11
_diffrn_reflns_limit_k_min -5
_diffrn_reflns_limit_l_max 14
_diffrn_reflns_limit_l_min -14
_diffrn_reflns_number 5205
_diffrn_reflns_theta_full 25.49
_diffrn_reflns_theta_max 25.49
_diffrn_reflns_theta_min 2.27
_exptl_absorpt_coefficient_mu 16.835
_exptl_absorpt_correction_T_max 0.1737
_exptl_absorpt_correction_T_min 0.1620
_exptl_absorpt_correction_type none
_exptl_crystal_colour yellow
_exptl_crystal_density_diffrn 2.740
_exptl_crystal_density_method 'not measured'
_exptl_crystal_F_000 752
_exptl_crystal_size_max 0.17
_exptl_crystal_size_mid 0.16
_exptl_crystal_size_min 0.16
_refine_diff_density_max 0.553
_refine_diff_density_min -0.696
_refine_diff_density_rms 0.110
_refine_ls_extinction_coef 0.0046(2)
_refine_ls_extinction_expression Fc^*^=kFc[1+0.001xFc^2^\l^3^/sin(2\q)]^-1/4^
_refine_ls_extinction_method SHELXL
_refine_ls_goodness_of_fit_ref 0.992
_refine_ls_matrix_type full
_refine_ls_number_parameters 146
_refine_ls_number_reflns 1847
_refine_ls_number_restraints 0
_refine_ls_restrained_S_all 0.992
_refine_ls_R_factor_all 0.0232
_refine_ls_R_factor_gt 0.0195
_refine_ls_shift/su_max 0.002
_refine_ls_shift/su_mean 0.000
_refine_ls_structure_factor_coef Fsqd
_refine_ls_weighting_details 'calc w=1/[\s^2^(Fo^2^)+(0.0224P)^2^+0.0000P] where P=(Fo^2^+2Fc^2^)/3'
_refine_ls_weighting_scheme calc
_refine_ls_wR_factor_gt 0.0440
_refine_ls_wR_factor_ref 0.0448
_reflns_number_gt 1636
_reflns_number_total 1847
_reflns_threshold_expression >2sigma(I)
_cod_data_source_file b800126j.txt
_cod_data_source_block 1
_cod_depositor_comments
;
The following automatic conversions were performed:
'_symmetry_cell_setting' value 'Monoclinic' changed to 'monoclinic'
according to '/home/saulius/struct/CIF-dictionaries/cif_core.dic'
dictionary named 'cif_core.dic' version 2.4.1 from 2010-06-29.

Automatic conversion script
Id: cif_fix_enum 1527 2010-12-29 10:47:43Z saulius 
;
_cod_original_sg_symbol_H-M P2(1)/c
_cod_database_code 7103243

loop_
_symmetry_equiv_pos_as_xyz
'x, y, z'
'-x, y+1/2, -z+1/2'
'-x, -y, -z'
'x, -y-1/2, z-1/2'

loop_
_atom_site_label
_atom_site_type_symbol
_atom_site_fract_x
_atom_site_fract_y
_atom_site_fract_z
_atom_site_U_iso_or_equiv
_atom_site_adp_type
_atom_site_occupancy
_atom_site_symmetry_multiplicity
_atom_site_calc_flag
_atom_site_refinement_flags
_atom_site_disorder_assembly
_atom_site_disorder_group
O3 O -0.0499(6) 0.2317(5) 0.6381(5) 0.0806(13) Uani 1 1 d . . .
O4 O 0.0987(4) 0.1052(6) 0.5986(4) 0.0855(15) Uani 1 1 d . . .
O1 O 0.1425(3) 0.0272(3) 1.0596(3) 0.0365(7) Uani 1 1 d . . .
C8 C 0.2911(4) 0.0328(5) 1.0994(4) 0.0295(9) Uani 1 1 d . . .
C7 C 0.3864(5) -0.0589(5) 1.1869(4) 0.0367(10) Uani 1 1 d . . .
H7 H 0.3483 -0.1287 1.2196 0.044 Uiso 1 1 calc R . .
Pb1 Pb -0.005909(16) 0.188262(18) 0.923507(14) 0.03424(10) Uani 1 1 d . . .
O2 O 0.0184(4) 0.0348(4) 0.7348(3) 0.0607(10) Uani 1 1 d . . .
N1 N 0.2552(4) 0.2245(4) 0.9592(3) 0.0318(8) Uani 1 1 d . . .
N2 N 0.0195(4) 0.1232(6) 0.6556(4) 0.0492(11) Uani 1 1 d . . .
C9 C 0.3521(4) 0.1354(5) 1.0481(4) 0.0266(9) Uani 1 1 d . . .
C5 C 0.6012(4) 0.0506(5) 1.1818(4) 0.0352(10) Uani 1 1 d . . .
H5 H 0.7039 0.0560 1.2107 0.042 Uiso 1 1 calc R . .
C4 C 0.5072(4) 0.1461(5) 1.0891(4) 0.0320(10) Uani 1 1 d . . .
C1 C 0.3094(6) 0.3198(5) 0.9091(5) 0.0432(12) Uani 1 1 d . . .
H1 H 0.2428 0.3791 0.8477 0.052 Uiso 1 1 calc R . .
C3 C 0.5581(5) 0.2504(6) 1.0326(5) 0.0406(11) Uani 1 1 d . . .
H3 H 0.6596 0.2605 1.0568 0.049 Uiso 1 1 calc R . .
C6 C 0.5413(5) -0.0485(5) 1.2280(4) 0.0373(11) Uani 1 1 d . . .
H6 H 0.6039 -0.1111 1.2882 0.045 Uiso 1 1 calc R . .
C2 C 0.4595(6) 0.3366(5) 0.9427(5) 0.0436(12) Uani 1 1 d . . .
H2 H 0.4926 0.4053 0.9047 0.052 Uiso 1 1 calc R . .

loop_
_atom_site_aniso_label
_atom_site_aniso_U_11
_atom_site_aniso_U_22
_atom_site_aniso_U_33
_atom_site_aniso_U_23
_atom_site_aniso_U_13
_atom_site_aniso_U_12
O3 0.102(3) 0.066(3) 0.096(3) 0.013(3) 0.064(3) 0.026(3)
O4 0.063(3) 0.138(5) 0.066(3) 0.036(3) 0.037(2) 0.036(3)
O1 0.0268(15) 0.0400(19) 0.0396(16) 0.0120(14) 0.0115(13) -0.0007(14)
C8 0.025(2) 0.033(3) 0.028(2) -0.0024(19) 0.0093(18) 0.0018(19)
C7 0.037(2) 0.037(3) 0.034(2) 0.006(2) 0.013(2) 0.001(2)
Pb1 0.02708(12) 0.03945(14) 0.03299(12) 0.00154(8) 0.00989(8) 0.00231(8)
O2 0.064(2) 0.060(3) 0.056(2) 0.015(2) 0.0243(19) -0.002(2)
N1 0.0317(19) 0.031(2) 0.0319(18) 0.0015(16) 0.0125(17) -0.0010(16)
N2 0.038(2) 0.066(3) 0.040(2) 0.007(2) 0.014(2) 0.000(2)
C9 0.025(2) 0.029(2) 0.0248(19) -0.0053(18) 0.0108(18) -0.0039(19)
C5 0.025(2) 0.042(3) 0.033(2) -0.006(2) 0.0080(19) 0.003(2)
C4 0.033(2) 0.033(2) 0.034(2) -0.0095(19) 0.019(2) -0.0024(19)
C1 0.052(3) 0.037(3) 0.041(3) 0.007(2) 0.021(2) 0.002(2)
C3 0.039(3) 0.044(3) 0.047(3) -0.012(3) 0.026(2) -0.014(2)
C6 0.035(2) 0.039(3) 0.032(2) -0.002(2) 0.009(2) 0.006(2)
C2 0.046(3) 0.040(3) 0.047(3) -0.001(2) 0.023(3) -0.013(2)

loop_
_atom_type_symbol
_atom_type_description
_atom_type_scat_dispersion_real
_atom_type_scat_dispersion_imag
_atom_type_scat_source
C C 0.0033 0.0016 'International Tables Vol C Tables 4.2.6.8 and 6.1.1.4'
H H 0.0000 0.0000 'International Tables Vol C Tables 4.2.6.8 and 6.1.1.4'
N N 0.0061 0.0033 'International Tables Vol C Tables 4.2.6.8 and 6.1.1.4'
O O 0.0106 0.0060 'International Tables Vol C Tables 4.2.6.8 and 6.1.1.4'
Pb Pb -3.3944 10.1111 'International Tables Vol C Tables 4.2.6.8 and 6.1.1.4'

loop_
_geom_angle_atom_site_label_1
_geom_angle_atom_site_label_2
_geom_angle_atom_site_label_3
_geom_angle
_geom_angle_site_symmetry_1
_geom_angle_site_symmetry_3
_geom_angle_publ_flag
N2 O4 Pb1 99.6(3) . 4_565 ?
C8 O1 Pb1 120.3(2) . . ?
C8 O1 Pb1 123.5(3) . 3_557 ?
Pb1 O1 Pb1 114.03(11) . 3_557 ?
O1 C8 C7 122.3(4) . . ?
O1 C8 C9 119.3(4) . . ?
C7 C8 C9 118.3(4) . . ?
C8 C7 C6 120.8(4) . . ?
C8 C7 H7 119.6 . . ?
C6 C7 H7 119.6 . . ?
O1 Pb1 N1 69.83(11) . . ?
O1 Pb1 O1 65.97(11) . 3_557 ?
N1 Pb1 O1 131.45(11) . 3_557 ?
O1 Pb1 O4 93.44(14) . 4_566 ?
N1 Pb1 O4 74.52(11) . 4_566 ?
O1 Pb1 O4 126.28(11) 3_557 4_566 ?
O1 Pb1 O2 85.81(11) . . ?
N1 Pb1 O2 76.25(11) . . ?
O1 Pb1 O2 81.47(10) 3_557 . ?
O4 Pb1 O2 149.07(11) 4_566 . ?
N2 O2 Pb1 104.2(3) . . ?
C1 N1 C9 118.6(4) . . ?
C1 N1 Pb1 128.6(3) . . ?
C9 N1 Pb1 112.7(3) . . ?
O3 N2 O4 118.4(5) . . ?
O3 N2 O2 121.4(4) . . ?
O4 N2 O2 120.0(5) . . ?
N1 C9 C4 121.4(4) . . ?
N1 C9 C8 117.6(3) . . ?
C4 C9 C8 121.0(4) . . ?
C6 C5 C4 119.9(4) . . ?
C6 C5 H5 120.1 . . ?
C4 C5 H5 120.1 . . ?
C3 C4 C9 117.2(4) . . ?
C3 C4 C5 124.3(4) . . ?
C9 C4 C5 118.5(4) . . ?
N1 C1 C2 123.7(5) . . ?
N1 C1 H1 118.1 . . ?
C2 C1 H1 118.1 . . ?
C2 C3 C4 120.4(4) . . ?
C2 C3 H3 119.8 . . ?
C4 C3 H3 119.8 . . ?
C5 C6 C7 121.5(4) . . ?
C5 C6 H6 119.3 . . ?
C7 C6 H6 119.3 . . ?
C3 C2 C1 118.6(5) . . ?
C3 C2 H2 120.7 . . ?
C1 C2 H2 120.7 . . ?

loop_
_geom_bond_atom_site_label_1
_geom_bond_atom_site_label_2
_geom_bond_distance
_geom_bond_site_symmetry_2
_geom_bond_publ_flag
O3 N2 1.222(6) . ?
O4 N2 1.239(5) . ?
O4 Pb1 2.709(4) 4_565 ?
O1 C8 1.347(4) . ?
O1 Pb1 2.253(3) . ?
O1 Pb1 2.537(3) 3_557 ?
C8 C7 1.371(6) . ?
C8 C9 1.417(6) . ?
C7 C6 1.408(6) . ?
C7 H7 0.9300 . ?
Pb1 N1 2.474(3) . ?
Pb1 O1 2.537(3) 3_557 ?
Pb1 O4 2.709(4) 4_566 ?
Pb1 O2 2.732(4) . ?
O2 N2 1.255(5) . ?
N1 C1 1.319(6) . ?
N1 C9 1.368(5) . ?
C9 C4 1.410(5) . ?
C5 C6 1.352(6) . ?
C5 C4 1.418(6) . ?
C5 H5 0.9300 . ?
C4 C3 1.407(7) . ?
C1 C2 1.381(7) . ?
C1 H1 0.9300 . ?
C3 C2 1.363(7) . ?
C3 H3 0.9300 . ?
C6 H6 0.9300 . ?
C2 H2 0.9300 . ?

loop_
_geom_torsion_atom_site_label_1
_geom_torsion_atom_site_label_2
_geom_torsion_atom_site_label_3
_geom_torsion_atom_site_label_4
_geom_torsion
_geom_torsion_site_symmetry_1
_geom_torsion_site_symmetry_2
_geom_torsion_site_symmetry_3
_geom_torsion_site_symmetry_4
_geom_torsion_publ_flag
Pb1 O1 C8 C7 176.7(3) . . . . ?
Pb1 O1 C8 C7 -21.0(5) 3_557 . . . ?
Pb1 O1 C8 C9 -4.2(5) . . . . ?
Pb1 O1 C8 C9 158.0(3) 3_557 . . . ?
O1 C8 C7 C6 -178.9(4) . . . . ?
C9 C8 C7 C6 2.0(6) . . . . ?
C8 O1 Pb1 N1 4.4(3) . . . . ?
Pb1 O1 Pb1 N1 -159.39(16) 3_557 . . . ?
C8 O1 Pb1 O1 163.8(4) . . . 3_557 ?
Pb1 O1 Pb1 O1 0.0 3_557 . . 3_557 ?
C8 O1 Pb1 O4 -67.7(3) . . . 4_566 ?
Pb1 O1 Pb1 O4 128.48(13) 3_557 . . 4_566 ?
C8 O1 Pb1 O2 81.3(3) . . . . ?
Pb1 O1 Pb1 O2 -82.52(13) 3_557 . . . ?
O1 Pb1 O2 N2 -144.6(3) . . . . ?
N1 Pb1 O2 N2 -74.3(3) . . . . ?
O1 Pb1 O2 N2 149.1(3) 3_557 . . . ?
O4 Pb1 O2 N2 -54.9(4) 4_566 . . . ?
O1 Pb1 N1 C1 179.2(4) . . . . ?
O1 Pb1 N1 C1 153.9(3) 3_557 . . . ?
O4 Pb1 N1 C1 -81.1(4) 4_566 . . . ?
O2 Pb1 N1 C1 88.7(4) . . . . ?
O1 Pb1 N1 C9 -4.3(3) . . . . ?
O1 Pb1 N1 C9 -29.7(3) 3_557 . . . ?
O4 Pb1 N1 C9 95.4(3) 4_566 . . . ?
O2 Pb1 N1 C9 -94.8(3) . . . . ?
Pb1 O4 N2 O3 -14.1(5) 4_565 . . . ?
Pb1 O4 N2 O2 170.0(4) 4_565 . . . ?
Pb1 O2 N2 O3 -32.4(6) . . . . ?
Pb1 O2 N2 O4 143.3(4) . . . . ?
C1 N1 C9 C4 1.7(6) . . . . ?
Pb1 N1 C9 C4 -175.2(3) . . . . ?
C1 N1 C9 C8 -179.2(4) . . . . ?
Pb1 N1 C9 C8 3.9(4) . . . . ?
O1 C8 C9 N1 -0.2(6) . . . . ?
C7 C8 C9 N1 178.9(4) . . . . ?
O1 C8 C9 C4 178.8(4) . . . . ?
C7 C8 C9 C4 -2.1(6) . . . . ?
N1 C9 C4 C3 -1.4(6) . . . . ?
C8 C9 C4 C3 179.6(4) . . . . ?
N1 C9 C4 C5 179.9(4) . . . . ?
C8 C9 C4 C5 0.9(6) . . . . ?
C6 C5 C4 C3 -178.2(4) . . . . ?
C6 C5 C4 C9 0.4(6) . . . . ?
C9 N1 C1 C2 -1.0(7) . . . . ?
Pb1 N1 C1 C2 175.3(4) . . . . ?
C9 C4 C3 C2 0.3(7) . . . . ?
C5 C4 C3 C2 179.0(4) . . . . ?
C4 C5 C6 C7 -0.5(6) . . . . ?
C8 C7 C6 C5 -0.8(7) . . . . ?
C4 C3 C2 C1 0.4(7) . . . . ?
N1 C1 C2 C3 0.0(8) . . . . ?
